data_2009430
loop_
_publ_author_name
'Kubono, K.'
'Asaka, N.'
'Isoda, S.'
'Kobayashi, T.'
'Taga, T.'

_publ_section_title
;
 2,2,4,4,6,6-Tris(2,3-naphthylenedioxy)cyclotriphosphazene
;
_journal_issue 2
_journal_name_full 'Acta Crystallographica Section C'
_journal_page_first 324
_journal_page_last 326
_journal_paper_doi 10.1107/S0108270193007772
_journal_volume 50
_journal_year 1994
_chemical_formula_sum 'C30 H18 N3 O6 P3'
_chemical_formula_weight 609.41
_symmetry_cell_setting monoclinic
_symmetry_space_group_name_Hall '-C 2yc'
_symmetry_space_group_name_H-M 'C 1 2/c 1'
_atom_type_scat_source IntTabIV
_cell_angle_alpha 90.
_cell_angle_beta 95.250(10)
_cell_angle_gamma 90.
_cell_formula_units_Z 8
_cell_length_a 32.265(6)
_cell_length_b 5.8250(10)
_cell_length_c 27.518(4)
_cell_measurement_reflns_used 25
_cell_measurement_temperature 296
_cell_measurement_theta_max 17.6
_cell_measurement_theta_min 9.7
_cell_volume 5150.1(15)
_diffrn_measurement_device 'Rigaku AFC-5RU'
_diffrn_measurement_method \w/2\q
_diffrn_radiation_type CuK\a
_diffrn_radiation_wavelength 1.54178
_diffrn_reflns_limit_h_max 36
_diffrn_reflns_limit_h_min -36
_diffrn_reflns_limit_k_max 6
_diffrn_reflns_limit_k_min 0
_diffrn_reflns_limit_l_max 30
_diffrn_reflns_limit_l_min 0
_diffrn_reflns_number 4401
_diffrn_reflns_theta_max 60
_diffrn_standards_decay_% 4
_diffrn_standards_interval_count 150
_diffrn_standards_number 3
_exptl_absorpt_coefficient_mu 2.597
_exptl_absorpt_correction_type none
_exptl_crystal_colour Colorless
_exptl_crystal_density_diffrn 1.572
_exptl_crystal_density_meas 1.56
_exptl_crystal_density_method 'flotation in n-hexane--carbon tetrachloride mixture'
_exptl_crystal_description Prism
_exptl_crystal_size_max 0.2
_exptl_crystal_size_mid 0.2
_exptl_crystal_size_min 0.1
_refine_diff_density_max 0.212
_refine_diff_density_min -0.200
_refine_ls_extinction_method none
_refine_ls_goodness_of_fit_obs 5.79
_refine_ls_hydrogen_treatment refall
_refine_ls_number_parameters 452
_refine_ls_number_reflns 2913
_refine_ls_R_factor_obs 0.0618
_refine_ls_shift/esd_max 0.69
_refine_ls_structure_factor_coef F
_refine_ls_weighting_details 'w = 1/[\s^2^(F~o~) + (0.023F~o~)^2^]'
_refine_ls_weighting_scheme calc
_refine_ls_wR_factor_obs 0.0524
_reflns_number_observed 2913
_reflns_number_total 4299
_reflns_observed_criterion I>3\s(I)
_cod_data_source_file as1057.cif
_cod_data_source_block as1057_structure_1_of_1
_cod_depositor_comments
;
 Adding the _atom_site_type_symbol data item.

 Antanas Vaitkus,
 2017-01-28

The following automatic conversions were performed:

'_refine_ls_weighting_scheme' value 'w = 1/[\s^2^(F~o~) +
(0.023F~o~)^2^]' was changed to 'calc'. New tag
'_refine_ls_weighting_details' was created. The value of the new tag
was set to 'w = 1/[\s^2^(F~o~) + (0.023F~o~)^2^]'.

Automatic conversion script
Id: cif_fix_values 3143 2015-03-26 13:38:13Z robertas 
;
_cod_original_cell_volume 5150(2)
_cod_original_sg_symbol_H-M 'C 2/c'
_cod_database_code 2009430

loop_
_atom_site_label
_atom_site_type_symbol
_atom_site_fract_x
_atom_site_fract_y
_atom_site_fract_z
P1 P .11850(6) 1.3875(4) -.11331(6)
P2 P .16214(5) 1.4935(3) -.02632(6)
P3 P .08881(5) 1.2452(3) -.02818(6)
N1 N .15820(10) 1.4810(10) -.0827(2)
N2 N .12730(10) 1.3660(10) .0012(2)
N3 N .0837(2) 1.2630(10) -.0849(2)
O1 O .09700(10) 1.5858(8) -.14760(10)
O2 O .13210(10) 1.2286(8) -.15720(10)
O3 O .16770(10) 1.7543(8) -.00710(10)
O4 O .20720(10) 1.4066(8) -.0032(2)
O5 O .04590(10) 1.3295(8) -.00660(10)
O6 O .08580(10) .9832(8) -.01060(10)
C1 C .0991(2) 1.7080(10) -.2320(2)
C2 C .1065(2) 1.5610(10) -.1949(2)
C3 C .1273(2) 1.3510(10) -.2009(2)
C4 C .1414(2) 1.2900(10) -.2429(2)
C5 C .1499(2) 1.3990(10) -.3284(2)
C6 C .1434(2) 1.5460(10) -.3669(2)
C7 C .1213(2) 1.7510(10) -.3616(2)
C8 C .1067(2) 1.8030(10) -.3181(2)
C9 C .1126(2) 1.6550(10) -.2774(2)
C10 C .1349(2) 1.4440(10) -.2832(2)
C11 C .2009(2) 1.9170(10) .0684(2)
C12 C .1960(2) 1.7580(10) .0342(2)
C13 C .2199(2) 1.5520(10) .0361(2)
C14 C .2486(2) 1.5100(10) .0727(2)
C15 C .2815(2) 1.6330(10) .1532(2)
C16 C .2850(2) 1.7800(10) .1917(2)
C17 C .2609(2) 1.9850(10) .1891(2)
C18 C .2352(2) 2.0290(10) .1487(2)
C19 C .2298(2) 1.8790(10) .1088(2)
C20 C .2545(2) 1.6710(10) .1110(2)
C21 C .0134(2) 1.2180(10) .0665(2)
C22 C .0382(2) 1.1800(10) .0313(2)
C23 C .0619(2) .9760(10) .0298(2)
C24 C .0618(2) .8110(10) .0628(2)
C25 C .0363(2) .6840(10) .1404(2)
C26 C .0143(2) .7210(10) .1792(2)
C27 C -.0101(2) .9240(10) .1817(2)
C28 C -.0110(2) 1.0790(10) .1445(2)
C29 C .0124(2) 1.0500(10) .1036(2)
C30 C .0367(2) .8430(10) .1015(2)
HC1 H .0890(10) 1.831(8) -.231(2)
HC4 H .155(2) 1.170(10) -.247(2)
HC5 H .1650(10) 1.265(9) -.330(2)
HC6 H .1490(10) 1.510(10) -.401(2)
HC7 H .1130(10) 1.845(9) -.392(2)
HC8 H .0910(10) 1.933(9) -.310(2)
HC11 H .1850(10) 2.046(8) .073(2)
HC14 H .2640(10) 1.395(8) .076(2)
HC15 H .300(2) 1.510(10) .153(2)
HC16 H .299(2) 1.750(10) .230(2)
HC17 H .260(2) 2.070(10) .223(2)
HC18 H .2190(10) 2.147(9) .150(2)
HC21 H -.0050(10) 1.360(9) .066(2)
HC24 H .079(2) .680(10) .068(2)
HC25 H .0520(10) .562(9) .138(2)
HC26 H .020(2) .610(10) .215(2)
HC27 H -.023(2) .940(10) .218(2)
HC28 H -.025(2) 1.190(10) .145(2)

loop_
_geom_angle_atom_site_label_1
_geom_angle_atom_site_label_2
_geom_angle_atom_site_label_3
_geom_angle
_geom_angle_publ_flag
N1 P1 N3 118.1(3) yes
N1 P1 O2 109.7(2) yes
N3 P1 O2 110.9(3) yes
N1 P2 N2 117.2(3) yes
N1 P2 O4 111.7(3) yes
N2 P2 O4 108.4(3) yes
N2 P3 N3 119.2(3) yes
N2 P3 O6 109.5(2) yes
N3 P3 O6 111.2(3) yes
P1 N1 P2 123.0(3) yes
P1 N3 P3 120.3(4) yes
P1 O2 C3 109.6(4) yes
P2 O4 C13 107.6(4) yes
P3 O6 C23 108.5(4) yes
O1 C2 C1 128.1(6) yes
C1 C2 C3 121.3(5) yes
O2 C3 C4 126.4(5) yes
C3 C4 C10 118.1(6) yes
C5 C6 C7 119.8(5) yes
C7 C8 C9 122.0(6) yes
N1 P1 O1 110.7(3) yes
N3 P1 O1 109.2(3) yes
O1 P1 O2 96.0(2) yes
N1 P2 O3 111.7(3) yes
N2 P2 O3 110.2(3) yes
O3 P2 O4 95.6(2) yes
N2 P3 O5 109.4(2) yes
N3 P3 O5 109.2(3) yes
O5 P3 O6 95.7(2) yes
P2 N2 P3 121.2(4) yes
P1 O1 C2 111.1(4) yes
P2 O3 C12 109.1(4) yes
P3 O5 C22 107.4(4) yes
C2 C1 C9 119.6(6) yes
O1 C2 C3 110.6(5) yes
O2 C3 C2 111.0(5) yes
C2 C3 C4 122.5(5) yes
C6 C5 C10 122.1(6) yes
C6 C7 C8 120.0(5) yes
C1 C9 C8 123.0(5) yes
C1 C9 C10 119.2(5) yes
C4 C10 C5 122.3(5) yes
C5 C10 C9 118.4(5) yes
O3 C12 C11 128.3(6) yes
C11 C12 C13 122.4(5) yes
O4 C13 C14 127.4(5) yes
C13 C14 C20 118.8(6) yes
C15 C16 C17 118.9(5) yes
C17 C18 C19 123.4(6) yes
C11 C19 C20 119.3(5) yes
C14 C20 C15 123.0(5) yes
C15 C20 C19 117.6(5) yes
O5 C22 C21 126.8(5) yes
C21 C22 C23 121.6(5) yes
O6 C23 C24 126.8(6) yes
C23 C24 C30 117.4(6) yes
C25 C26 C27 120.2(5) yes
C27 C28 C29 122.6(6) yes
C21 C29 C30 120.0(5) yes
C24 C30 C25 122.1(6) yes
C25 C30 C29 118.3(5) yes
C8 C9 C10 117.7(5) yes
C4 C10 C9 119.3(5) yes
C12 C11 C19 118.8(6) yes
O3 C12 C13 109.2(5) yes
O4 C13 C12 111.1(5) yes
C12 C13 C14 121.4(5) yes
C16 C15 C20 123.1(6) yes
C16 C17 C18 119.5(5) yes
C11 C19 C18 123.3(6) yes
C18 C19 C20 117.4(5) yes
C14 C20 C19 119.3(5) yes
C22 C21 C29 117.7(6) yes
O5 C22 C23 111.6(5) yes
O6 C23 C22 109.5(5) yes
C22 C23 C24 123.7(6) yes
C26 C25 C30 122.3(6) yes
C26 C27 C28 119.1(6) yes
C21 C29 C28 122.5(5) yes
C28 C29 C30 117.5(5) yes
C24 C30 C29 119.6(5) yes

loop_
_geom_bond_atom_site_label_1
_geom_bond_atom_site_label_2
_geom_bond_distance
_geom_bond_publ_flag
P1 N1 1.565(5) yes
P1 O1 1.608(4) yes
P2 N1 1.547(6) yes
P2 O3 1.613(5) yes
P3 N2 1.583(5) yes
P3 O5 1.631(4) yes
O1 C2 1.372(6) yes
O3 C12 1.391(6) yes
O5 C22 1.398(7) yes
C1 C2 1.337(8) yes
C2 C3 1.412(8) yes
C4 C10 1.427(8) yes
C5 C10 1.400(8) yes
C7 C8 1.360(8) yes
C9 C10 1.440(9) yes
C11 C19 1.402(8) yes
C13 C14 1.327(8) yes
C15 C16 1.359(8) yes
C16 C17 1.423(8) yes
C18 C19 1.402(8) yes
C21 C22 1.330(9) yes
C22 C23 1.416(9) yes
C24 C30 1.408(9) yes
C25 C30 1.416(8) yes
C27 C28 1.363(8) yes
C29 C30 1.442(9) yes
P1 N3 1.600(7) yes
P1 O2 1.614(4) yes
P2 N2 1.595(5) yes
P2 O4 1.614(4) yes
P3 N3 1.558(6) yes
P3 O6 1.607(5) yes
O2 C3 1.394(6) yes
O4 C13 1.405(8) yes
O6 C23 1.410(7) yes
C1 C9 1.395(8) yes
C3 C4 1.329(8) yes
C5 C6 1.363(8) yes
C6 C7 1.405(9) yes
C8 C9 1.412(8) yes
C11 C12 1.320(8) yes
C12 C13 1.425(8) yes
C14 C20 1.411(8) yes
C15 C20 1.404(8) yes
C17 C18 1.349(8) yes
C19 C20 1.448(9) yes
C21 C29 1.417(8) yes
C23 C24 1.322(8) yes
C25 C26 1.352(9) yes
C26 C27 1.426(9) yes
C28 C29 1.422(9) yes
